data_4506409
loop_
_publ_author_name
'Park, In-Hyeok'
'Kim, Kihwan'
'Lee, Shim Sung'
'Vittal, Jagadese J.'

_publ_section_title
;
 An Unusual Interweaving in a 3-Fold Interpenetrated Pillared-Layer Zn(II)
 Coordination Polymer with a Long Spacer Ligand
;
_journal_issue 7
_journal_name_full 'Crystal Growth &amp; Design'
_journal_page_first 3397
_journal_paper_doi 10.1021/cg300598y
_journal_volume 12
_journal_year 2012
_chemical_formula_moiety 'C62 H40 N2 O12 Zn3, C2 O4 S'
_chemical_formula_sum 'C64 H62 N2 O16 S Zn3'
_chemical_formula_weight 1343.33
_chemical_name_systematic
; 
 ? 
;
_space_group_IT_number 14
_symmetry_cell_setting monoclinic
_symmetry_space_group_name_Hall '-P 2yn'
_symmetry_space_group_name_H-M 'P 1 21/n 1'
_atom_sites_solution_hydrogens geom
_atom_sites_solution_primary direct
_atom_sites_solution_secondary difmap
_audit_creation_method SHELXL-97
_cell_angle_alpha 90.00
_cell_angle_beta 101.3380(10)
_cell_angle_gamma 90.00
_cell_formula_units_Z 2
_cell_length_a 11.2055(2)
_cell_length_b 14.5219(3)
_cell_length_c 20.0027(4)
_cell_measurement_reflns_used 9024
_cell_measurement_temperature 173(2)
_cell_measurement_theta_max 30.43
_cell_measurement_theta_min 2.32
_cell_volume 3191.42(11)
_computing_cell_refinement 'Bruker SAINT'
_computing_data_collection 'Bruker APEX2'
_computing_data_reduction 'Bruker SAINT'
_computing_molecular_graphics 'Bruker SHELXTL'
_computing_publication_material 'Bruker SHELXTL'
_computing_structure_refinement 'Bruker SHELXTL'
_computing_structure_solution 'Bruker SHELXTL'
_diffrn_ambient_temperature 173(2)
_diffrn_measured_fraction_theta_full 0.975
_diffrn_measured_fraction_theta_max 0.975
_diffrn_measurement_device_type 'Bruker APEX-II CCD'
_diffrn_measurement_method '\f and \w scans'
_diffrn_radiation_monochromator graphite
_diffrn_radiation_source 'fine-focus sealed tube'
_diffrn_radiation_type MoK\a
_diffrn_radiation_wavelength 0.71073
_diffrn_reflns_av_R_equivalents 0.0297
_diffrn_reflns_av_sigmaI/netI 0.0307
_diffrn_reflns_limit_h_max 14
_diffrn_reflns_limit_h_min -11
_diffrn_reflns_limit_k_max 18
_diffrn_reflns_limit_k_min -18
_diffrn_reflns_limit_l_max 25
_diffrn_reflns_limit_l_min -24
_diffrn_reflns_number 21227
_diffrn_reflns_theta_full 26.50
_diffrn_reflns_theta_max 26.50
_diffrn_reflns_theta_min 1.74
_diffrn_standards_number 0
_exptl_absorpt_coefficient_mu 1.219
_exptl_absorpt_correction_T_max 0.7266
_exptl_absorpt_correction_T_min 0.4783
_exptl_absorpt_correction_type multi-scan
_exptl_absorpt_process_details 'SADABS (Sheldrick, 2008)'
_exptl_crystal_colour yellow
_exptl_crystal_density_diffrn 1.398
_exptl_crystal_density_meas ?
_exptl_crystal_density_method 'not measured'
_exptl_crystal_description block
_exptl_crystal_F_000 1388
_exptl_crystal_size_max 0.71
_exptl_crystal_size_mid 0.32
_exptl_crystal_size_min 0.28
_refine_diff_density_max 0.937
_refine_diff_density_min -0.650
_refine_diff_density_rms 0.086
_refine_ls_extinction_method none
_refine_ls_goodness_of_fit_ref 1.048
_refine_ls_hydrogen_treatment constr
_refine_ls_matrix_type full
_refine_ls_number_parameters 419
_refine_ls_number_reflns 6432
_refine_ls_number_restraints 0
_refine_ls_restrained_S_all 1.048
_refine_ls_R_factor_all 0.0498
_refine_ls_R_factor_gt 0.0417
_refine_ls_shift/su_max 0.000
_refine_ls_shift/su_mean 0.000
_refine_ls_structure_factor_coef Fsqd
_refine_ls_weighting_details 'calc w=1/[\s^2^(Fo^2^)+(0.0691P)^2^+3.5386P] where P=(Fo^2^+2Fc^2^)/3'
_refine_ls_weighting_scheme calc
_refine_ls_wR_factor_gt 0.1202
_refine_ls_wR_factor_ref 0.1251
_reflns_number_gt 5497
_reflns_number_total 6432
_reflns_threshold_expression >2sigma(I)
_cod_data_source_file cg300598y_si_002.cif
_cod_data_source_block 2
_cod_depositor_comments
;
The following automatic conversions were performed:

'_symmetry_cell_setting' value 'Monoclinic' changed to 'monoclinic'
according to /home/saulius/struct/CIF-dictionaries/cif_core.dic
dictionary named 'cif_core.dic' version 2.4.1 from 2010-06-29.

Automatic conversion script
Id: cif_fix_values 1891 2012-01-12 08:04:46Z andrius 

The following automatic conversions were performed:

'_exptl_crystal_density_meas' value 'not measured' was changed to '?'
- the value is perceived as not measured.

Automatic conversion script
Id: cif_fix_values 3008 2015-01-20 13:52:24Z robertas 
;
_cod_original_sg_symbol_H-M P2(1)/n
_cod_database_code 4506409

loop_
_symmetry_equiv_pos_as_xyz
'x, y, z'
'-x+1/2, y+1/2, -z+1/2'
'-x, -y, -z'
'x-1/2, -y-1/2, z-1/2'

loop_
_atom_site_label
_atom_site_type_symbol
_atom_site_fract_x
_atom_site_fract_y
_atom_site_fract_z
_atom_site_U_iso_or_equiv
_atom_site_adp_type
_atom_site_occupancy
_atom_site_symmetry_multiplicity
_atom_site_calc_flag
_atom_site_refinement_flags
Zn1 Zn 0.71809(3) 0.53519(2) 0.386287(16) 0.02614(11) Uani 1 1 d .
Zn2 Zn 1.0000 0.5000 0.5000 0.02403(12) Uani 1 2 d S
O1 O 0.6667(2) 0.46322(15) 0.45761(12) 0.0396(5) Uani 1 1 d .
O2 O 0.85549(19) 0.40897(14) 0.49037(11) 0.0361(5) Uani 1 1 d .
O3 O 0.3218(2) 0.02171(17) 0.83113(11) 0.0418(5) Uani 1 1 d .
O4 O 0.5061(2) 0.01038(19) 0.89835(12) 0.0467(6) Uani 1 1 d .
O5 O 0.7561(2) 0.66666(15) 0.39654(13) 0.0427(5) Uani 1 1 d .
O6 O 0.8824(2) 0.61325(15) 0.48669(14) 0.0477(6) Uani 1 1 d .
N1 N 0.5588(2) 0.53032(18) 0.31555(14) 0.0368(6) Uani 1 1 d .
C1 C 0.4509(3) 0.5143(2) 0.33346(18) 0.0416(8) Uani 1 1 d .
H1 H 0.4494 0.5032 0.3801 0.050 Uiso 1 1 calc R
C2 C 0.3429(3) 0.5134(3) 0.28678(19) 0.0474(8) Uani 1 1 d .
H2 H 0.2685 0.5029 0.3015 0.057 Uiso 1 1 calc R
C3 C 0.3425(3) 0.5279(3) 0.21831(19) 0.0480(9) Uani 1 1 d .
C4 C 0.4541(4) 0.5446(4) 0.2010(2) 0.0660(13) Uani 1 1 d .
H4 H 0.4589 0.5555 0.1547 0.079 Uiso 1 1 calc R
C5 C 0.5579(3) 0.5454(3) 0.2505(2) 0.0582(11) Uani 1 1 d .
H5 H 0.6332 0.5574 0.2372 0.070 Uiso 1 1 calc R
C6 C 0.2277(3) 0.5250(3) 0.1676(2) 0.0546(10) Uani 1 1 d .
H6 H 0.1541 0.5339 0.1835 0.066 Uiso 1 1 calc R
C7 C 0.2196(4) 0.5110(3) 0.1017(2) 0.0584(11) Uani 1 1 d .
H7 H 0.2938 0.5032 0.0863 0.070 Uiso 1 1 calc R
C8 C -0.0018(4) 0.5424(4) 0.0609(2) 0.0682(13) Uani 1 1 d .
H8 H -0.0043 0.5720 0.1029 0.082 Uiso 1 1 calc R
C9 C 0.1069(4) 0.5063(3) 0.04998(19) 0.0531(9) Uani 1 1 d .
C10 C 0.1070(4) 0.4640(4) -0.0116(2) 0.0677(13) Uani 1 1 d .
H10 H 0.1806 0.4387 -0.0203 0.081 Uiso 1 1 calc R
C11 C 0.7457(3) 0.4131(2) 0.49471(16) 0.0341(6) Uani 1 1 d .
C12 C 0.7021(3) 0.3521(2) 0.54474(17) 0.0383(7) Uani 1 1 d .
C13 C 0.7852(3) 0.3108(3) 0.59681(19) 0.0490(9) Uani 1 1 d .
H13 H 0.8700 0.3196 0.5993 0.059 Uiso 1 1 calc R
C14 C 0.7454(3) 0.2570(3) 0.6449(2) 0.0543(10) Uani 1 1 d .
H14 H 0.8031 0.2296 0.6805 0.065 Uiso 1 1 calc R
C15 C 0.6220(3) 0.2423(2) 0.64192(18) 0.0429(8) Uani 1 1 d .
C16 C 0.5390(3) 0.2813(2) 0.58831(18) 0.0436(8) Uani 1 1 d .
H16 H 0.4544 0.2697 0.5843 0.052 Uiso 1 1 calc R
C17 C 0.5788(3) 0.3366(2) 0.54093(17) 0.0407(7) Uani 1 1 d .
H17 H 0.5212 0.3642 0.5054 0.049 Uiso 1 1 calc R
C18 C 0.4863(3) 0.0877(2) 0.79316(16) 0.0395(7) Uani 1 1 d .
C19 C 0.5899(3) 0.1408(3) 0.81177(18) 0.0465(8) Uani 1 1 d .
H19 H 0.6310 0.1425 0.8581 0.056 Uiso 1 1 calc R
C20 C 0.6343(3) 0.1916(3) 0.76307(19) 0.0497(9) Uani 1 1 d .
H20 H 0.7040 0.2295 0.7766 0.060 Uiso 1 1 calc R
C21 C 0.5775(3) 0.1876(2) 0.69468(17) 0.0420(7) Uani 1 1 d .
C22 C 0.4759(3) 0.1312(3) 0.67665(17) 0.0457(8) Uani 1 1 d .
H22A H 0.4374 0.1262 0.6300 0.055 Uiso 1 1 calc R
C23 C 0.4303(3) 0.0826(3) 0.72489(17) 0.0458(8) Uani 1 1 d .
H23 H 0.3601 0.0452 0.7115 0.055 Uiso 1 1 calc R
C24 C 0.4351(3) 0.0360(2) 0.84595(16) 0.0373(7) Uani 1 1 d .
C25 C 0.8419(3) 0.6775(2) 0.44723(18) 0.0365(7) Uani 1 1 d .
C26 C 0.8898(3) 0.77295(19) 0.46200(17) 0.0349(7) Uani 1 1 d .
C27 C 0.8392(3) 0.8469(2) 0.42278(19) 0.0471(9) Uani 1 1 d .
H27 H 0.7739 0.8368 0.3853 0.057 Uiso 1 1 calc R
C28 C 0.8825(3) 0.9350(2) 0.43743(19) 0.0489(9) Uani 1 1 d .
H28 H 0.8465 0.9847 0.4098 0.059 Uiso 1 1 calc R
C29 C 0.9774(3) 0.95209(18) 0.49170(16) 0.0335(7) Uani 1 1 d .
C30 C 1.0296(3) 0.8774(2) 0.53042(18) 0.0405(7) Uani 1 1 d .
H30 H 1.0961 0.8872 0.5673 0.049 Uiso 1 1 calc R
C31 C 0.9857(3) 0.7892(2) 0.51583(18) 0.0411(8) Uani 1 1 d .
H31 H 1.0218 0.7392 0.5431 0.049 Uiso 1 1 calc R
S1S S -0.1346(3) 0.6820(2) 0.19037(16) 0.0808(7) Uani 0.50 1 d P
O1S O -0.2343(12) 0.6093(8) 0.1644(7) 0.050(2) Uani 0.50 1 d P
C1S C -0.1356(14) 0.7716(7) 0.1315(6) 0.097(4) Uani 0.50 1 d P
C2S C -0.092(2) 0.727(3) 0.2625(7) 0.33(2) Uani 0.50 1 d P
O2S O -0.2117(9) 0.7216(7) 0.1666(6) 0.127(4) Uani 0.50 1 d P
O3S O -0.1222(14) 0.7393(12) 0.2054(8) 0.073(4) Uiso 0.25 1 d P
O4S O -0.210(2) 0.7528(15) 0.2442(11) 0.121(6) Uiso 0.25 1 d P
O5S O -0.222(4) 0.621(3) 0.1779(17) 0.116(16) Uiso 0.25 1 d P
O6S O -0.217(3) 0.618(2) 0.1538(14) 0.061(9) Uiso 0.25 1 d P

loop_
_atom_site_aniso_label
_atom_site_aniso_U_11
_atom_site_aniso_U_22
_atom_site_aniso_U_33
_atom_site_aniso_U_23
_atom_site_aniso_U_13
_atom_site_aniso_U_12
Zn1 0.02436(18) 0.02530(18) 0.02661(18) -0.00102(12) -0.00023(13) -0.00307(11)
Zn2 0.0244(2) 0.0227(2) 0.0234(2) -0.00142(16) 0.00097(17) -0.00141(16)
O1 0.0320(11) 0.0426(12) 0.0436(13) 0.0134(10) 0.0059(10) -0.0048(9)
O2 0.0339(11) 0.0299(11) 0.0451(12) -0.0007(9) 0.0089(9) -0.0073(8)
O3 0.0387(13) 0.0557(14) 0.0300(11) 0.0115(10) 0.0045(10) -0.0100(10)
O4 0.0419(13) 0.0689(16) 0.0294(11) 0.0126(11) 0.0074(10) 0.0125(11)
O5 0.0400(12) 0.0271(10) 0.0576(14) -0.0042(10) 0.0008(11) -0.0059(9)
O6 0.0403(13) 0.0251(11) 0.0767(18) 0.0040(11) 0.0093(12) 0.0038(9)
N1 0.0305(13) 0.0399(14) 0.0354(14) -0.0005(11) -0.0044(11) -0.0083(11)
C1 0.0331(17) 0.053(2) 0.0366(17) -0.0046(15) 0.0023(14) -0.0077(14)
C2 0.0306(17) 0.066(2) 0.0431(19) -0.0064(17) 0.0019(15) -0.0088(15)
C3 0.0322(17) 0.061(2) 0.045(2) 0.0011(16) -0.0064(15) -0.0047(15)
C4 0.041(2) 0.116(4) 0.0357(19) 0.018(2) -0.0041(16) -0.018(2)
C5 0.0307(17) 0.097(3) 0.043(2) 0.015(2) -0.0003(15) -0.0175(18)
C6 0.0318(18) 0.078(3) 0.048(2) -0.0003(19) -0.0068(16) -0.0061(17)
C7 0.0350(19) 0.088(3) 0.046(2) 0.005(2) -0.0083(16) -0.0061(18)
C8 0.048(2) 0.103(4) 0.046(2) -0.012(2) -0.0095(18) 0.007(2)
C9 0.0345(17) 0.080(3) 0.0391(19) 0.0034(18) -0.0070(15) -0.0046(17)
C10 0.034(2) 0.112(4) 0.051(2) -0.005(2) -0.0063(17) 0.009(2)
C11 0.0340(15) 0.0335(16) 0.0340(15) 0.0003(12) 0.0042(12) -0.0084(12)
C12 0.0365(16) 0.0398(17) 0.0386(17) 0.0065(14) 0.0074(13) -0.0041(13)
C13 0.0320(17) 0.062(2) 0.052(2) 0.0204(18) 0.0067(15) -0.0041(15)
C14 0.0370(19) 0.071(3) 0.053(2) 0.0266(19) 0.0025(16) -0.0023(17)
C15 0.0395(18) 0.0471(19) 0.0419(18) 0.0122(15) 0.0073(15) -0.0035(14)
C16 0.0302(16) 0.050(2) 0.0501(19) 0.0134(16) 0.0075(14) -0.0048(14)
C17 0.0334(16) 0.0472(18) 0.0405(17) 0.0115(15) 0.0051(14) -0.0021(13)
C18 0.0389(17) 0.0472(19) 0.0319(15) 0.0082(14) 0.0057(13) -0.0011(14)
C19 0.0455(19) 0.057(2) 0.0343(17) 0.0058(15) 0.0006(14) -0.0069(16)
C20 0.0405(19) 0.059(2) 0.046(2) 0.0093(17) 0.0020(15) -0.0127(16)
C21 0.0394(17) 0.0473(19) 0.0391(17) 0.0102(15) 0.0072(14) -0.0032(14)
C22 0.0458(19) 0.056(2) 0.0338(16) 0.0103(15) 0.0032(14) -0.0094(16)
C23 0.0442(18) 0.056(2) 0.0344(16) 0.0078(15) 0.0019(14) -0.0142(16)
C24 0.0395(17) 0.0426(18) 0.0292(15) 0.0036(13) 0.0055(13) -0.0005(13)
C25 0.0317(15) 0.0237(14) 0.0543(19) -0.0022(13) 0.0088(14) 0.0008(11)
C26 0.0329(15) 0.0222(13) 0.0487(18) -0.0009(12) 0.0057(13) -0.0004(11)
C27 0.049(2) 0.0291(16) 0.054(2) 0.0025(14) -0.0141(16) -0.0045(14)
C28 0.055(2) 0.0260(15) 0.055(2) 0.0066(15) -0.0167(17) -0.0018(14)
C29 0.0388(16) 0.0201(14) 0.0399(16) -0.0016(12) 0.0032(13) -0.0020(11)
C30 0.0431(18) 0.0270(15) 0.0450(18) -0.0005(13) -0.0069(14) 0.0009(13)
C31 0.0464(19) 0.0232(14) 0.0486(19) 0.0018(13) -0.0028(15) 0.0046(13)
S1S 0.089(2) 0.0679(18) 0.0825(18) 0.0053(15) 0.0107(15) 0.0089(15)
O1S 0.061(5) 0.058(5) 0.028(4) 0.002(4) 0.005(4) -0.018(4)
C1S 0.180(13) 0.047(5) 0.076(6) 0.035(5) 0.055(8) -0.016(6)
C2S 0.19(2) 0.76(7) 0.032(7) -0.032(17) -0.006(9) -0.18(3)
O2S 0.093(7) 0.102(7) 0.161(10) -0.054(7) -0.038(6) 0.008(6)

loop_
_atom_type_symbol
_atom_type_description
_atom_type_scat_dispersion_real
_atom_type_scat_dispersion_imag
_atom_type_scat_source
C C 0.0033 0.0016 'International Tables Vol C Tables 4.2.6.8 and 6.1.1.4'
H H 0.0000 0.0000 'International Tables Vol C Tables 4.2.6.8 and 6.1.1.4'
N N 0.0061 0.0033 'International Tables Vol C Tables 4.2.6.8 and 6.1.1.4'
O O 0.0106 0.0060 'International Tables Vol C Tables 4.2.6.8 and 6.1.1.4'
Zn Zn 0.2839 1.4301 'International Tables Vol C Tables 4.2.6.8 and 6.1.1.4'
S S 0.1246 0.1234 'International Tables Vol C Tables 4.2.6.8 and 6.1.1.4'

loop_
_geom_angle_atom_site_label_1
_geom_angle_atom_site_label_2
_geom_angle_atom_site_label_3
_geom_angle
_geom_angle_site_symmetry_1
_geom_angle_site_symmetry_3
O3 Zn1 O1 119.07(10) 4_665 .
O3 Zn1 O5 109.44(11) 4_665 .
O1 Zn1 O5 122.47(10) . .
O3 Zn1 N1 97.51(11) 4_665 .
O1 Zn1 N1 98.30(10) . .
O5 Zn1 N1 104.37(10) . .
O4 Zn2 O4 180.000(1) 2_656 4_665
O4 Zn2 O2 87.77(9) 2_656 .
O4 Zn2 O2 92.23(9) 4_665 .
O4 Zn2 O2 92.23(9) 2_656 3_766
O4 Zn2 O2 87.77(9) 4_665 3_766
O2 Zn2 O2 180.00(9) . 3_766
O4 Zn2 O6 85.72(11) 2_656 .
O4 Zn2 O6 94.28(11) 4_665 .
O2 Zn2 O6 91.63(9) . .
O2 Zn2 O6 88.37(9) 3_766 .
O4 Zn2 O6 94.28(11) 2_656 3_766
O4 Zn2 O6 85.72(11) 4_665 3_766
O2 Zn2 O6 88.37(9) . 3_766
O2 Zn2 O6 91.63(9) 3_766 3_766
O6 Zn2 O6 180.000(1) . 3_766
C11 O1 Zn1 117.7(2) . .
C11 O2 Zn2 136.4(2) . .
C24 O3 Zn1 128.6(2) . 4_566
C24 O4 Zn2 135.8(2) . 2_646
C25 O5 Zn1 108.76(19) . .
C25 O6 Zn2 144.1(2) . .
C5 N1 C1 117.3(3) . .
C5 N1 Zn1 120.8(2) . .
C1 N1 Zn1 121.9(2) . .
N1 C1 C2 122.5(3) . .
C1 C2 C3 120.1(3) . .
C4 C3 C2 116.6(3) . .
C4 C3 C6 122.8(4) . .
C2 C3 C6 120.6(3) . .
C5 C4 C3 120.1(4) . .
N1 C5 C4 123.5(3) . .
C7 C6 C3 124.9(4) . .
C6 C7 C9 126.3(4) . .
C9 C8 C10 121.1(4) . 3_565
C10 C9 C8 117.8(4) . .
C10 C9 C7 120.0(4) . .
C8 C9 C7 122.2(4) . .
C9 C10 C8 121.2(4) . 3_565
O2 C11 O1 124.8(3) . .
O2 C11 C12 118.3(3) . .
O1 C11 C12 116.8(3) . .
C17 C12 C13 118.9(3) . .
C17 C12 C11 121.0(3) . .
C13 C12 C11 120.1(3) . .
C14 C13 C12 120.4(3) . .
C13 C14 C15 120.8(3) . .
C14 C15 C16 118.6(3) . .
C14 C15 C21 121.5(3) . .
C16 C15 C21 119.9(3) . .
C17 C16 C15 120.5(3) . .
C16 C17 C12 120.6(3) . .
C19 C18 C23 119.2(3) . .
C19 C18 C24 120.5(3) . .
C23 C18 C24 120.3(3) . .
C18 C19 C20 120.3(3) . .
C19 C20 C21 120.6(3) . .
C22 C21 C20 118.2(3) . .
C22 C21 C15 120.2(3) . .
C20 C21 C15 121.6(3) . .
C23 C22 C21 121.3(3) . .
C22 C23 C18 120.4(3) . .
O4 C24 O3 126.7(3) . .
O4 C24 C18 118.3(3) . .
O3 C24 C18 115.0(3) . .
O6 C25 O5 122.6(3) . .
O6 C25 C26 119.8(3) . .
O5 C25 C26 117.5(3) . .
C27 C26 C31 118.5(3) . .
C27 C26 C25 121.1(3) . .
C31 C26 C25 120.4(3) . .
C28 C27 C26 120.8(3) . .
C27 C28 C29 121.1(3) . .
C28 C29 C30 118.0(3) . .
C28 C29 C29 121.1(3) . 3_776
C30 C29 C29 120.9(4) . 3_776
C31 C30 C29 120.7(3) . .
C30 C31 C26 120.8(3) . .
O3S S1S O2S 72.9(11) . .
O3S S1S O5S 139(2) . .
O2S S1S O5S 76.5(19) . .
O3S S1S O6S 147.3(16) . .
O2S S1S O6S 74.8(14) . .
O5S S1S O6S 21(2) . .
O3S S1S O1S 143.9(12) . .
O2S S1S O1S 75.6(7) . .
O5S S1S O1S 8.8(19) . .
O6S S1S O1S 12.0(12) . .
O3S S1S C2S 45.6(17) . .
O2S S1S C2S 105.0(15) . .
O5S S1S C2S 122.3(18) . .
O6S S1S C2S 143.0(14) . .
O1S S1S C2S 131.0(11) . .
O3S S1S C1S 60.8(11) . .
O2S S1S C1S 53.4(8) . .
O5S S1S C1S 117.9(17) . .
O6S S1S C1S 103.1(12) . .
O1S S1S C1S 111.8(7) . .
C2S S1S C1S 105.8(15) . .
O3S S1S O4S 47.7(12) . .
O2S S1S O4S 61.9(9) . .
O5S S1S O4S 94.3(19) . .
O6S S1S O4S 110.5(14) . .
O1S S1S O4S 101.2(10) . .
C2S S1S O4S 46.4(13) . .
C1S S1S O4S 92.1(8) . .
S1S O1S O2S 38.8(4) . .
O2S C1S O3S 46.7(7) . .
O2S C1S S1S 37.5(4) . .
O3S C1S S1S 30.3(6) . .
O3S C2S O4S 66.8(17) . .
O3S C2S S1S 33.7(11) . .
O4S C2S S1S 76.4(12) . .
S1S O2S O3S 46.3(9) . .
S1S O2S C1S 89.1(9) . .
O3S O2S C1S 72.2(11) . .
S1S O2S O5S 59.0(17) . .
O3S O2S O5S 101.3(19) . .
C1S O2S O5S 131.1(19) . .
S1S O2S O6S 62.9(13) . .
O3S O2S O6S 109.1(17) . .
C1S O2S O6S 115.6(13) . .
O5S O2S O6S 19.1(19) . .
S1S O2S O4S 82.4(11) . .
O3S O2S O4S 56.9(11) . .
C1S O2S O4S 116.2(11) . .
O5S O2S O4S 96.6(17) . .
O6S O2S O4S 115.5(16) . .
S1S O2S O1S 65.6(7) . .
O3S O2S O1S 109.9(13) . .
C1S O2S O1S 127.0(10) . .
O5S O2S O1S 10.3(14) . .
O6S O2S O1S 11.5(12) . .
O4S O2S O1S 105.9(12) . .
S1S O3S C2S 101(3) . .
S1S O3S O2S 60.8(11) . .
C2S O3S O2S 132(2) . .
S1S O3S O4S 104.1(16) . .
C2S O3S O4S 64.0(18) . .
O2S O3S O4S 78.0(14) . .
S1S O3S C1S 88.9(13) . .
C2S O3S C1S 166(2) . .
O2S O3S C1S 61.1(11) . .
O4S O3S C1S 123.6(15) . .
C2S O4S O3S 49.2(12) . .
C2S O4S O2S 90.4(15) . .
O3S O4S O2S 45.1(10) . .
C2S O4S S1S 57.2(13) . .
O3S O4S S1S 28.3(8) . .
O2S O4S S1S 35.7(6) . .
O6S O5S S1S 92(8) . .
O6S O5S O2S 86(7) . .
S1S O5S O2S 44.5(15) . .
O5S O6S S1S 67(7) . .
O5S O6S O2S 75(7) . .
S1S O6S O2S 42.3(9) . .

loop_
_geom_bond_atom_site_label_1
_geom_bond_atom_site_label_2
_geom_bond_distance
_geom_bond_site_symmetry_2
Zn1 O3 1.937(2) 4_665
Zn1 O1 1.945(2) .
Zn1 O5 1.958(2) .
Zn1 N1 2.050(2) .
Zn2 O4 2.053(2) 2_656
Zn2 O4 2.053(2) 4_665
Zn2 O2 2.070(2) .
Zn2 O2 2.070(2) 3_766
Zn2 O6 2.092(2) .
Zn2 O6 2.092(2) 3_766
O1 C11 1.267(4) .
O2 C11 1.251(4) .
O3 C24 1.263(4) .
O3 Zn1 1.937(2) 4_566
O4 C24 1.242(4) .
O4 Zn2 2.053(2) 2_646
O5 C25 1.262(4) .
O6 C25 1.249(4) .
N1 C5 1.318(5) .
N1 C1 1.346(4) .
C1 C2 1.376(5) .
C2 C3 1.385(5) .
C3 C4 1.383(5) .
C3 C6 1.474(5) .
C4 C5 1.371(5) .
C6 C7 1.318(6) .
C7 C9 1.468(5) .
C8 C9 1.383(6) .
C8 C10 1.384(5) 3_565
C9 C10 1.376(6) .
C10 C8 1.384(5) 3_565
C11 C12 1.489(4) .
C12 C17 1.388(5) .
C12 C13 1.390(5) .
C13 C14 1.380(5) .
C14 C15 1.389(5) .
C15 C16 1.394(5) .
C15 C21 1.483(5) .
C16 C17 1.381(5) .
C18 C19 1.383(5) .
C18 C23 1.388(4) .
C18 C24 1.499(4) .
C19 C20 1.390(5) .
C20 C21 1.392(5) .
C21 C22 1.391(5) .
C22 C23 1.373(5) .
C25 C26 1.494(4) .
C26 C27 1.383(4) .
C26 C31 1.384(5) .
C27 C28 1.379(5) .
C28 C29 1.385(4) .
C29 C30 1.393(4) .
C29 C29 1.496(5) 3_776
C30 C31 1.383(4) .
S1S O3S 0.886(16) .
S1S O2S 1.068(10) .
S1S O5S 1.31(4) .
S1S O6S 1.41(3) .
S1S O1S 1.551(12) .
S1S C2S 1.568(19) .
S1S C1S 1.753(8) .
S1S O4S 1.81(2) .
O1S O2S 1.650(17) .
C1S O2S 1.408(15) .
C1S O3S 1.531(17) .
C2S O3S 1.14(2) .
C2S O4S 1.35(3) .
O2S O3S 1.170(17) .
O2S O5S 1.48(4) .
O2S O6S 1.53(3) .
O2S O4S 1.61(2) .
O3S O4S 1.38(2) .
O5S O6S 0.50(5) .
